data_7233877
loop_
_publ_author_name
'Yuan, Fei'
'Yuan, Chun-Mei'
'Zhou, Chun-Sheng'
'Qiao, Cheng-Fang'
'Lu, Lu'
'Ma, Ai-Qing'
'Singh, Ayushi'
'Kumar, Abhinav'

_publ_section_title
;
 Syntheses and photocatalytic properties of three new d10-based
 coordination polymers: effects of metal centres and ancillary ligands
;
_journal_issue 43
_journal_name_full CrystEngComm
_journal_page_first 6558
_journal_paper_doi 10.1039/C9CE01325C
_journal_volume 21
_journal_year 2019
_chemical_formula_moiety 'C66 H50 N10 O12 Zn2'
_chemical_formula_sum 'C66 H50 N10 O12 Zn2'
_chemical_formula_weight 1305.90
_space_group_crystal_system triclinic
_space_group_IT_number 2
_space_group_name_Hall '-P 1'
_space_group_name_H-M_alt 'P -1'
_symmetry_space_group_name_Hall '-P 1'
_symmetry_space_group_name_H-M 'P -1'
_atom_sites_solution_hydrogens geom
_atom_sites_solution_primary iterative
_audit_creation_date 2019-06-13
_audit_creation_method
;
Olex2 1.2
(compiled 2018.05.29 svn.r3508 for OlexSys, GUI svn.r5506)
;
_audit_update_record
;
2019-07-25 deposited with the CCDC.    2019-09-16 downloaded from the CCDC.
;
_cell_angle_alpha 77.262(3)
_cell_angle_beta 76.994(3)
_cell_angle_gamma 76.727(3)
_cell_formula_units_Z 2
_cell_length_a 11.1521(4)
_cell_length_b 12.0285(5)
_cell_length_c 23.5503(7)
_cell_measurement_reflns_used 9710
_cell_measurement_temperature 250.00(10)
_cell_measurement_theta_max 73.6330
_cell_measurement_theta_min 3.9040
_cell_volume 2947.99(19)
_computing_cell_refinement 'CrysAlisPro 1.171.39.46 (Rigaku OD, 2018)'
_computing_data_collection 'CrysAlisPro 1.171.39.46 (Rigaku OD, 2018)'
_computing_data_reduction 'CrysAlisPro 1.171.39.46 (Rigaku OD, 2018)'
_computing_molecular_graphics 'Olex2 (Dolomanov et al., 2009)'
_computing_publication_material 'Olex2 (Dolomanov et al., 2009)'
_computing_structure_refinement 'ShelXL (Sheldrick, 2015)'
_computing_structure_solution 'olex2.solve (Bourhis et al., 2015)'
_diffrn_ambient_environment N~2~
_diffrn_ambient_temperature 250.00(10)
_diffrn_detector 'CCD plate'
_diffrn_detector_area_resol_mean 10.6525
_diffrn_detector_type Atlas
_diffrn_measured_fraction_theta_full 0.992
_diffrn_measured_fraction_theta_max 0.992
_diffrn_measurement_details
;
List of Runs (angles in degrees, time in seconds):

  # Type    Start    End  Width  t~exp~   \w     \q     \k     \f   Frames
#--------------------------------------------------------------------------
  1  \w    -66.00  33.00   1.00    2.00    --  -40.08  57.00 120.00   99
  2  \w    -92.00 -11.00   1.00    2.00    --  -40.08 125.00 150.00   81
  3  \w     47.00 113.00   1.00    2.00    --   40.08  57.00 -90.00   66
  4  \w     16.00 114.00   1.00    2.00    --   40.08  38.00  30.00   98
  5  \w     33.00 116.00   1.00    3.00    --  105.48-125.00-150.00   83
  6  \w     51.00 117.00   1.00    3.00    --  105.48-125.00   0.00   66
  7  \w    102.00 178.00   1.00    3.00    --  105.48  30.00 -30.00   76
  8  \w     76.00 168.00   1.00    3.00    --  105.48  77.00-180.00   92
  9  \w    147.00 174.00   1.00    3.00    --  105.48  61.00 120.00   27
 10  \w     80.00 128.00   1.00    3.00    --  105.48  61.00 120.00   48
 11  \w     83.00 178.00   1.00    3.00    --  105.48  77.00  60.00   95
 12  \w     94.00 178.00   1.00    3.00    --  105.48 125.00   0.00   84
 13  \w     29.00 130.00   1.00    3.00    --  105.48 -77.00   0.00  101
;
_diffrn_measurement_device 'four-circle diffractometer'
_diffrn_measurement_device_type 'SuperNova, Dual, Cu at home/near, Atlas'
_diffrn_measurement_method '\w scans'
_diffrn_orient_matrix_type 'CrysAlisPro convention (1999,Acta A55,543-557)'
_diffrn_orient_matrix_UB_11 0.0071049000
_diffrn_orient_matrix_UB_12 -0.1323631000
_diffrn_orient_matrix_UB_13 0.0155717000
_diffrn_orient_matrix_UB_21 -0.1434237000
_diffrn_orient_matrix_UB_22 0.0190299000
_diffrn_orient_matrix_UB_23 0.0200585000
_diffrn_orient_matrix_UB_31 -0.0150976000
_diffrn_orient_matrix_UB_32 -0.0008709000
_diffrn_orient_matrix_UB_33 -0.0633265000
_diffrn_radiation_monochromator mirror
_diffrn_radiation_probe x-ray
_diffrn_radiation_type CuK\a
_diffrn_radiation_wavelength 1.54184
_diffrn_reflns_av_R_equivalents 0.0221
_diffrn_reflns_av_unetI/netI 0.0292
_diffrn_reflns_Laue_measured_fraction_full 0.992
_diffrn_reflns_Laue_measured_fraction_max 0.992
_diffrn_reflns_limit_h_max 13
_diffrn_reflns_limit_h_min -12
_diffrn_reflns_limit_k_max 14
_diffrn_reflns_limit_k_min -14
_diffrn_reflns_limit_l_max 23
_diffrn_reflns_limit_l_min -28
_diffrn_reflns_number 17237
_diffrn_reflns_point_group_measured_fraction_full 0.992
_diffrn_reflns_point_group_measured_fraction_max 0.992
_diffrn_reflns_theta_full 66.595
_diffrn_reflns_theta_max 66.595
_diffrn_reflns_theta_min 3.915
_diffrn_source 'micro-focus sealed X-ray tube'
_diffrn_source_type 'SuperNova (Cu) X-ray Source'
_exptl_absorpt_coefficient_mu 1.623
_exptl_absorpt_correction_T_max 1.00000
_exptl_absorpt_correction_T_min 0.89907
_exptl_absorpt_correction_type multi-scan
_exptl_absorpt_process_details
;
CrysAlisPro 1.171.39.46 (Rigaku Oxford Diffraction, 2018)
Empirical absorption correction using spherical harmonics,
 implemented in SCALE3 ABSPACK scaling algorithm.
;
_exptl_crystal_density_diffrn 1.471
_exptl_crystal_description block
_exptl_crystal_F_000 1344
_exptl_crystal_size_max 0.19
_exptl_crystal_size_mid 0.18
_exptl_crystal_size_min 0.17
_refine_diff_density_max 0.504
_refine_diff_density_min -0.435
_refine_diff_density_rms 0.045
_refine_ls_extinction_method none
_refine_ls_goodness_of_fit_ref 1.023
_refine_ls_hydrogen_treatment constr
_refine_ls_matrix_type full
_refine_ls_number_parameters 811
_refine_ls_number_reflns 10322
_refine_ls_number_restraints 0
_refine_ls_restrained_S_all 1.023
_refine_ls_R_factor_all 0.0395
_refine_ls_R_factor_gt 0.0332
_refine_ls_shift/su_max 0.001
_refine_ls_shift/su_mean 0.000
_refine_ls_structure_factor_coef Fsqd
_refine_ls_weighting_details 'w=1/[\s^2^(Fo^2^)+(0.0489P)^2^+0.7606P] where P=(Fo^2^+2Fc^2^)/3'
_refine_ls_weighting_scheme calc
_refine_ls_wR_factor_gt 0.0872
_refine_ls_wR_factor_ref 0.0928
_reflns_Friedel_coverage 0.000
_reflns_number_gt 8940
_reflns_number_total 10322
_reflns_threshold_expression 'I > 2\s(I)'
_cod_data_source_file c9ce01325c2.cif
_cod_data_source_block 1_CCDC1
_cod_depositor_comments 'Adding full bibliography for 7233876--7233878.cif.'
_cod_database_code 7233877
_shelx_shelxl_version_number 2014/7
_chemical_oxdiff_formula 'C11 H10 N O'
_chemical_oxdiff_usercomment C4A-C4-MGCL2
_shelx_space_group_comment
;
The symmetry employed for this shelxl refinement is uniquely defined
by the following loop, which should always be used as a source of
symmetry information in preference to the above space-group names.
They are only intended as comments.
;
_shelx_estimated_absorpt_t_max 0.770
_shelx_estimated_absorpt_t_min 0.748
_reflns_odcompleteness_completeness 99.19
_reflns_odcompleteness_iscentric 1
_reflns_odcompleteness_theta 66.49
_olex2_refinement_description
;
1. Fixed Uiso
 At 1.2 times of:
  All C(H) groups, All C(H,H) groups
2.a Secondary CH2 refined with riding coordinates:
 C8(H8A,H8B), C15(H15A,H15B), C30(H30A,H30B), C37(H37A,H37B)
2.b Aromatic/amide H refined with riding coordinates:
 C3(H3), C4(H4), C5(H5), C7(H7), C10(H10), C11(H11), C12(H12), C14(H14),
 C17(H17), C19(H19), C20(H20), C21(H21), C25(H25), C26(H26), C27(H27), C29(H29),
  C32(H32), C34(H34), C35(H35), C36(H36), C39(H39), C40(H40), C41(H41),
 C43(H43), C45(H45), C46(H46), C47(H47), C48(H48), C50(H50), C52(H52), C53(H53),
  C54(H54), C55(H55), C56(H56), C57(H57), C58(H58), C60(H60), C62(H62),
 C63(H63), C64(H64), C65(H65), C66(H66)
;
_olex2_submission_special_instructions 'No special instructions were received'
_oxdiff_exptl_absorpt_empirical_details
;
Empirical correction (ABSPACK) includes:
- Absorption correction using spherical harmonics
- Frame scaling
;
_oxdiff_exptl_absorpt_empirical_full_max 1.241
_oxdiff_exptl_absorpt_empirical_full_min 0.770

loop_
_space_group_symop_operation_xyz
'x, y, z'
'-x, -y, -z'

loop_
_atom_site_label
_atom_site_type_symbol
_atom_site_fract_x
_atom_site_fract_y
_atom_site_fract_z
_atom_site_U_iso_or_equiv
_atom_site_adp_type
_atom_site_occupancy
_atom_site_site_symmetry_order
_atom_site_calc_flag
_atom_site_refinement_flags_posn
Zn1 Zn 0.41459(2) 0.45959(2) 0.37892(2) 0.03171(8) Uani 1 1 d .
Zn2 Zn 0.46434(3) 0.42991(2) 0.88089(2) 0.03539(8) Uani 1 1 d .
O1 O 0.59679(13) 0.43282(14) 0.44385(6) 0.0429(3) Uani 1 1 d .
O2 O 0.59711(12) 0.41285(13) 0.35241(6) 0.0401(3) Uani 1 1 d .
O3 O 1.05538(13) 0.24337(15) 0.27852(7) 0.0460(4) Uani 1 1 d .
O4 O 1.00764(13) 0.15354(15) 0.03587(7) 0.0477(4) Uani 1 1 d .
O5 O 0.61496(14) 0.37575(14) -0.03183(7) 0.0479(4) Uani 1 1 d .
O6 O 0.63721(14) 0.34463(15) -0.12314(7) 0.0486(4) Uani 1 1 d .
O7 O 0.37053(14) 0.61659(13) 0.39686(6) 0.0414(3) Uani 1 1 d .
O8 O 0.19167(18) 0.62669(19) 0.36921(11) 0.0774(6) Uani 1 1 d .
O9 O 0.25513(16) 0.95680(13) 0.51195(7) 0.0501(4) Uani 1 1 d .
O10 O 0.24418(16) 1.07547(13) 0.77464(7) 0.0497(4) Uani 1 1 d .
O11 O 0.27916(17) 0.62925(15) 0.84415(9) 0.0614(5) Uani 1 1 d .
O12 O 0.45648(14) 0.59301(13) 0.87910(7) 0.0436(3) Uani 1 1 d .
N1 N 0.33212(16) 0.38574(15) -0.04864(7) 0.0356(4) Uani 1 1 d .
N2 N 0.21471(15) 0.40053(15) 0.03862(7) 0.0328(3) Uani 1 1 d .
N3 N 0.00598(16) 0.50451(17) 0.16857(8) 0.0428(4) Uani 1 1 d .
N4 N 0.28793(14) 0.40168(14) 0.23527(6) 0.0302(3) Uani 1 1 d .
N5 N 0.36706(15) 0.41256(14) 0.31063(7) 0.0324(3) Uani 1 1 d .
N6 N 0.34528(15) 0.35480(15) 0.45384(7) 0.0336(4) Uani 1 1 d .
N7 N 0.27173(15) 0.31140(14) 0.54882(7) 0.0312(3) Uani 1 1 d .
N8 N 0.07328(16) 0.34600(17) 0.69348(7) 0.0415(4) Uani 1 1 d .
N9 N 0.37061(15) 0.33998(14) 0.73640(7) 0.0328(3) Uani 1 1 d .
N10 N 0.44177(17) 0.37757(15) 0.80840(7) 0.0381(4) Uani 1 1 d .
C1 C 0.65259(18) 0.40957(16) 0.39490(9) 0.0336(4) Uani 1 1 d .
C2 C 0.79279(18) 0.37453(17) 0.38376(9) 0.0345(4) Uani 1 1 d .
C3 C 0.8593(2) 0.38691(19) 0.42437(10) 0.0416(5) Uani 1 1 d .
H3 H 0.8172 0.4153 0.4586 0.050 Uiso 1 1 calc R
C4 C 0.9888(2) 0.3569(2) 0.41372(11) 0.0482(6) Uani 1 1 d .
H4 H 1.0340 0.3687 0.4399 0.058 Uiso 1 1 calc R
C5 C 1.0508(2) 0.3097(2) 0.36453(10) 0.0451(5) Uani 1 1 d .
H5 H 1.1378 0.2884 0.3579 0.054 Uiso 1 1 calc R
C6 C 0.98408(19) 0.29384(18) 0.32478(9) 0.0378(4) Uani 1 1 d .
C7 C 0.85482(18) 0.32843(18) 0.33318(9) 0.0359(4) Uani 1 1 d .
H7 H 0.8103 0.3211 0.3057 0.043 Uiso 1 1 calc R
C8 C 0.9918(2) 0.2125(2) 0.24018(10) 0.0452(5) Uani 1 1 d .
H8A H 0.9479 0.2818 0.2181 0.054 Uiso 1 1 calc R
H8B H 0.9309 0.1660 0.2630 0.054 Uiso 1 1 calc R
C9 C 1.0878(2) 0.14418(19) 0.19837(10) 0.0413(5) Uani 1 1 d .
C10 C 1.1971(2) 0.0775(2) 0.21490(11) 0.0551(6) Uani 1 1 d .
H10 H 1.2134 0.0750 0.2522 0.066 Uiso 1 1 calc R
C11 C 1.2824(2) 0.0143(3) 0.17570(13) 0.0662(8) Uani 1 1 d .
H11 H 1.3563 -0.0302 0.1868 0.079 Uiso 1 1 calc R
C12 C 1.2587(2) 0.0167(2) 0.12030(12) 0.0584(7) Uani 1 1 d .
H12 H 1.3163 -0.0264 0.0944 0.070 Uiso 1 1 calc R
C13 C 1.1491(2) 0.0834(2) 0.10316(10) 0.0429(5) Uani 1 1 d .
C14 C 1.06420(19) 0.14704(19) 0.14253(10) 0.0405(5) Uani 1 1 d .
H14 H 0.9906 0.1921 0.1314 0.049 Uiso 1 1 calc R
C15 C 1.1287(2) 0.0858(2) 0.04190(10) 0.0466(5) Uani 1 1 d .
H15A H 1.1926 0.1197 0.0125 0.056 Uiso 1 1 calc R
H15B H 1.1337 0.0075 0.0359 0.056 Uiso 1 1 calc R
C16 C 0.97336(19) 0.17552(19) -0.01849(9) 0.0401(5) Uani 1 1 d .
C17 C 0.85407(19) 0.24181(18) -0.02136(9) 0.0367(4) Uani 1 1 d .
H17 H 0.8050 0.2695 0.0120 0.044 Uiso 1 1 calc R
C18 C 0.80824(19) 0.26672(18) -0.07370(9) 0.0361(4) Uani 1 1 d .
C19 C 0.8830(2) 0.2277(2) -0.12390(10) 0.0468(5) Uani 1 1 d .
H19 H 0.8531 0.2444 -0.1593 0.056 Uiso 1 1 calc R
C20 C 1.0020(2) 0.1637(2) -0.12077(11) 0.0561(6) Uani 1 1 d .
H20 H 1.0525 0.1389 -0.1545 0.067 Uiso 1 1 calc R
C21 C 1.0474(2) 0.1358(2) -0.06847(11) 0.0517(6) Uani 1 1 d .
H21 H 1.1268 0.0909 -0.0668 0.062 Uiso 1 1 calc R
C22 C 0.67730(19) 0.33422(18) -0.07514(9) 0.0375(4) Uani 1 1 d .
C23 C 0.2603(2) 0.6677(2) 0.38945(9) 0.0425(5) Uani 1 1 d .
C24 C 0.2151(2) 0.78566(19) 0.40745(9) 0.0410(5) Uani 1 1 d .
C25 C 0.1258(2) 0.8664(2) 0.37988(12) 0.0572(6) Uani 1 1 d .
H25 H 0.0940 0.8482 0.3505 0.069 Uiso 1 1 calc R
C26 C 0.0844(3) 0.9745(2) 0.39646(13) 0.0626(7) Uani 1 1 d .
H26 H 0.0263 1.0294 0.3773 0.075 Uiso 1 1 calc R
C27 C 0.1279(2) 1.0017(2) 0.44069(12) 0.0518(6) Uani 1 1 d .
H27 H 0.0982 1.0740 0.4519 0.062 Uiso 1 1 calc R
C28 C 0.2168(2) 0.92051(19) 0.46884(9) 0.0415(5) Uani 1 1 d .
C29 C 0.2618(2) 0.81275(18) 0.45154(9) 0.0394(5) Uani 1 1 d .
H29 H 0.3229 0.7592 0.4694 0.047 Uiso 1 1 calc R
C30 C 0.3468(3) 0.8772(2) 0.54206(11) 0.0535(6) Uani 1 1 d .
H30A H 0.4233 0.8582 0.5140 0.064 Uiso 1 1 calc R
H30B H 0.3160 0.8061 0.5604 0.064 Uiso 1 1 calc R
C31 C 0.3730(2) 0.93105(18) 0.58838(9) 0.0456(5) Uani 1 1 d .
C32 C 0.2800(2) 0.96019(19) 0.63590(10) 0.0432(5) Uani 1 1 d .
H32 H 0.1995 0.9481 0.6382 0.052 Uiso 1 1 calc R
C33 C 0.3047(2) 1.00680(17) 0.67996(9) 0.0397(5) Uani 1 1 d .
C34 C 0.4253(2) 1.0225(2) 0.67667(10) 0.0479(5) Uani 1 1 d .
H34 H 0.4436 1.0524 0.7063 0.057 Uiso 1 1 calc R
C35 C 0.5186(2) 0.9941(2) 0.62981(11) 0.0558(6) Uani 1 1 d .
H35 H 0.5995 1.0048 0.6280 0.067 Uiso 1 1 calc R
C36 C 0.4922(2) 0.9499(2) 0.58555(10) 0.0517(6) Uani 1 1 d .
H36 H 0.5550 0.9326 0.5536 0.062 Uiso 1 1 calc R
C37 C 0.2002(2) 1.0454(2) 0.72890(10) 0.0461(5) Uani 1 1 d .
H37A H 0.1432 1.1119 0.7121 0.055 Uiso 1 1 calc R
H37B H 0.1536 0.9833 0.7459 0.055 Uiso 1 1 calc R
C38 C 0.2966(2) 0.98656(19) 0.81498(9) 0.0409(5) Uani 1 1 d .
C39 C 0.3485(2) 1.0219(2) 0.85475(10) 0.0487(5) Uani 1 1 d .
H39 H 0.3476 1.1002 0.8526 0.058 Uiso 1 1 calc R
C40 C 0.4014(2) 0.9396(2) 0.89751(11) 0.0536(6) Uani 1 1 d .
H40 H 0.4345 0.9630 0.9248 0.064 Uiso 1 1 calc R
C41 C 0.4061(2) 0.8221(2) 0.90037(10) 0.0475(5) Uani 1 1 d .
H41 H 0.4433 0.7673 0.9289 0.057 Uiso 1 1 calc R
C42 C 0.35475(19) 0.78728(19) 0.86034(9) 0.0393(5) Uani 1 1 d .
C43 C 0.2986(2) 0.87021(19) 0.81747(9) 0.0401(5) Uani 1 1 d .
H43 H 0.2629 0.8473 0.7909 0.048 Uiso 1 1 calc R
C44 C 0.3604(2) 0.66120(19) 0.86091(9) 0.0423(5) Uani 1 1 d .
C45 C 0.4284(2) 0.31271(19) 0.28918(9) 0.0393(5) Uani 1 1 d .
H45 H 0.4932 0.2591 0.3043 0.047 Uiso 1 1 calc R
C46 C 0.38000(19) 0.30455(18) 0.24304(9) 0.0380(5) Uani 1 1 d .
H46 H 0.4040 0.2453 0.2209 0.046 Uiso 1 1 calc R
C47 C 0.28289(18) 0.46406(18) 0.27729(8) 0.0320(4) Uani 1 1 d .
H47 H 0.2277 0.5336 0.2820 0.038 Uiso 1 1 calc R
C48 C 0.08578(18) 0.48138(18) 0.20597(8) 0.0362(4) Uani 1 1 d .
H48 H 0.0567 0.5013 0.2433 0.043 Uiso 1 1 calc R
C49 C 0.21001(17) 0.42897(16) 0.19167(8) 0.0296(4) Uani 1 1 d .
C50 C 0.25664(18) 0.39960(17) 0.13616(8) 0.0315(4) Uani 1 1 d .
H50 H 0.3399 0.3645 0.1254 0.038 Uiso 1 1 calc R
C51 C 0.17356(18) 0.42486(17) 0.09742(8) 0.0314(4) Uani 1 1 d .
C52 C 0.05033(19) 0.4755(2) 0.11516(9) 0.0408(5) Uani 1 1 d .
H52 H -0.0044 0.4901 0.0887 0.049 Uiso 1 1 calc R
C53 C 0.1435(2) 0.3706(2) 0.00563(9) 0.0429(5) Uani 1 1 d .
H53 H 0.0614 0.3588 0.0177 0.051 Uiso 1 1 calc R
C54 C 0.2171(2) 0.3619(2) -0.04769(9) 0.0431(5) Uani 1 1 d .
H54 H 0.1935 0.3426 -0.0792 0.052 Uiso 1 1 calc R
C55 C 0.27380(19) 0.27101(18) 0.46288(8) 0.0363(4) Uani 1 1 d .
H55 H 0.2597 0.2384 0.4332 0.044 Uiso 1 1 calc R
C56 C 0.2273(2) 0.24325(19) 0.52104(9) 0.0387(5) Uani 1 1 d .
H56 H 0.1760 0.1894 0.5388 0.046 Uiso 1 1 calc R
C57 C 0.34281(18) 0.37623(17) 0.50667(8) 0.0335(4) Uani 1 1 d .
H57 H 0.3845 0.4290 0.5138 0.040 Uiso 1 1 calc R
C58 C 0.11226(19) 0.33404(18) 0.63666(9) 0.0365(4) Uani 1 1 d .
H58 H 0.0533 0.3341 0.6143 0.044 Uiso 1 1 calc R
C59 C 0.23731(18) 0.32159(16) 0.61016(8) 0.0310(4) Uani 1 1 d .
C60 C 0.32722(18) 0.32448(16) 0.64130(8) 0.0300(4) Uani 1 1 d .
H60 H 0.4115 0.3177 0.6238 0.036 Uiso 1 1 calc R
C61 C 0.28580(18) 0.33799(16) 0.69992(8) 0.0310(4) Uani 1 1 d .
C62 C 0.15984(19) 0.34610(18) 0.72421(8) 0.0384(5) Uani 1 1 d .
H62 H 0.1343 0.3519 0.7640 0.046 Uiso 1 1 calc R
C63 C 0.3457(2) 0.39941(19) 0.78169(8) 0.0386(5) Uani 1 1 d .
H63 H 0.2704 0.4490 0.7924 0.046 Uiso 1 1 calc R
C64 C 0.49192(19) 0.27823(19) 0.73410(9) 0.0376(4) Uani 1 1 d .
H64 H 0.5356 0.2303 0.7072 0.045 Uiso 1 1 calc R
C65 C 0.5342(2) 0.30138(19) 0.77872(9) 0.0399(5) Uani 1 1 d .
H65 H 0.6133 0.2709 0.7881 0.048 Uiso 1 1 calc R
C66 C 0.32745(19) 0.40876(18) 0.00406(8) 0.0360(4) Uani 1 1 d .
H66 H 0.3931 0.4281 0.0158 0.043 Uiso 1 1 calc R

loop_
_atom_site_aniso_label
_atom_site_aniso_U_11
_atom_site_aniso_U_22
_atom_site_aniso_U_33
_atom_site_aniso_U_23
_atom_site_aniso_U_13
_atom_site_aniso_U_12
Zn1 0.02977(14) 0.04258(15) 0.02478(13) -0.01108(10) -0.00788(10) -0.00314(11)
Zn2 0.03874(16) 0.04276(16) 0.02528(13) -0.01131(11) -0.00888(11) -0.00095(12)
O1 0.0374(8) 0.0536(9) 0.0423(8) -0.0200(7) -0.0088(6) -0.0055(7)
O2 0.0289(7) 0.0566(9) 0.0373(7) -0.0150(7) -0.0113(6) -0.0015(6)
O3 0.0320(8) 0.0634(10) 0.0445(8) -0.0173(7) -0.0074(6) -0.0052(7)
O4 0.0321(8) 0.0670(10) 0.0447(8) -0.0196(8) -0.0141(6) 0.0058(7)
O5 0.0412(8) 0.0587(10) 0.0426(8) -0.0202(7) -0.0123(7) 0.0083(7)
O6 0.0437(9) 0.0635(10) 0.0418(8) -0.0209(7) -0.0187(7) 0.0048(7)
O7 0.0402(8) 0.0435(8) 0.0420(8) -0.0144(6) -0.0107(6) -0.0015(6)
O8 0.0536(11) 0.0828(14) 0.1166(17) -0.0598(13) -0.0372(11) 0.0069(10)
O9 0.0607(10) 0.0379(8) 0.0525(9) -0.0151(7) -0.0145(8) -0.0001(7)
O10 0.0638(10) 0.0363(8) 0.0429(8) -0.0114(7) -0.0076(7) 0.0048(7)
O11 0.0603(11) 0.0489(10) 0.0833(13) -0.0139(9) -0.0350(10) -0.0038(8)
O12 0.0395(8) 0.0425(8) 0.0459(8) -0.0066(7) -0.0111(7) 0.0002(6)
N1 0.0411(9) 0.0424(9) 0.0256(8) -0.0112(7) -0.0097(7) -0.0043(7)
N2 0.0350(9) 0.0426(9) 0.0236(7) -0.0094(7) -0.0090(6) -0.0060(7)
N3 0.0324(9) 0.0607(12) 0.0344(9) -0.0154(8) -0.0107(7) 0.0042(8)
N4 0.0298(8) 0.0396(9) 0.0225(7) -0.0098(6) -0.0076(6) -0.0023(7)
N5 0.0324(8) 0.0409(9) 0.0260(8) -0.0093(7) -0.0100(6) -0.0031(7)
N6 0.0333(8) 0.0439(9) 0.0256(8) -0.0096(7) -0.0081(6) -0.0056(7)
N7 0.0356(9) 0.0361(8) 0.0248(8) -0.0089(6) -0.0099(6) -0.0050(7)
N8 0.0372(9) 0.0527(11) 0.0332(9) -0.0107(8) -0.0068(7) -0.0025(8)
N9 0.0385(9) 0.0369(9) 0.0224(7) -0.0085(6) -0.0096(6) 0.0008(7)
N10 0.0441(10) 0.0445(10) 0.0269(8) -0.0117(7) -0.0134(7) 0.0009(8)
C1 0.0342(10) 0.0293(9) 0.0387(11) -0.0067(8) -0.0099(8) -0.0050(8)
C2 0.0323(10) 0.0324(10) 0.0386(10) -0.0034(8) -0.0115(8) -0.0039(8)
C3 0.0402(11) 0.0428(12) 0.0438(12) -0.0118(9) -0.0162(9) 0.0005(9)
C4 0.0398(12) 0.0588(14) 0.0530(13) -0.0172(11) -0.0246(10) -0.0008(10)
C5 0.0312(11) 0.0550(13) 0.0497(13) -0.0087(10) -0.0159(9) -0.0014(9)
C6 0.0328(10) 0.0404(11) 0.0388(11) -0.0055(9) -0.0077(8) -0.0046(8)
C7 0.0332(10) 0.0388(11) 0.0366(10) -0.0038(8) -0.0121(8) -0.0058(8)
C8 0.0357(11) 0.0572(14) 0.0440(12) -0.0127(10) -0.0089(9) -0.0062(10)
C9 0.0356(11) 0.0448(12) 0.0425(11) -0.0078(9) -0.0076(9) -0.0053(9)
C10 0.0483(14) 0.0676(16) 0.0483(13) -0.0124(12) -0.0187(11) 0.0031(12)
C11 0.0491(15) 0.0789(19) 0.0671(17) -0.0231(15) -0.0291(13) 0.0224(13)
C12 0.0414(13) 0.0705(17) 0.0620(15) -0.0264(13) -0.0166(12) 0.0130(12)
C13 0.0366(11) 0.0463(12) 0.0460(12) -0.0110(10) -0.0111(9) -0.0024(9)
C14 0.0310(10) 0.0445(12) 0.0454(12) -0.0070(9) -0.0110(9) -0.0026(9)
C15 0.0329(11) 0.0557(14) 0.0514(13) -0.0186(11) -0.0115(10) 0.0037(10)
C16 0.0310(10) 0.0495(12) 0.0423(11) -0.0158(9) -0.0085(9) -0.0037(9)
C17 0.0324(10) 0.0429(11) 0.0363(10) -0.0147(9) -0.0053(8) -0.0039(8)
C18 0.0327(10) 0.0391(11) 0.0375(10) -0.0117(9) -0.0070(8) -0.0035(8)
C19 0.0425(12) 0.0618(14) 0.0354(11) -0.0156(10) -0.0077(9) -0.0017(11)
C20 0.0435(13) 0.0771(18) 0.0434(13) -0.0264(12) 0.0001(10) 0.0043(12)
C21 0.0324(11) 0.0700(16) 0.0515(13) -0.0243(12) -0.0054(10) 0.0031(11)
C22 0.0385(11) 0.0365(11) 0.0389(11) -0.0113(9) -0.0107(9) -0.0021(9)
C23 0.0389(12) 0.0502(13) 0.0388(11) -0.0138(10) -0.0080(9) -0.0029(10)
C24 0.0364(11) 0.0433(12) 0.0404(11) -0.0089(9) -0.0038(9) -0.0038(9)
C25 0.0499(14) 0.0594(15) 0.0650(16) -0.0152(13) -0.0258(12) 0.0034(12)
C26 0.0547(15) 0.0506(15) 0.0797(19) -0.0095(13) -0.0291(14) 0.0098(12)
C27 0.0467(13) 0.0380(12) 0.0670(16) -0.0126(11) -0.0088(12) 0.0013(10)
C28 0.0413(12) 0.0392(11) 0.0408(11) -0.0080(9) -0.0009(9) -0.0070(9)
C29 0.0393(11) 0.0365(11) 0.0391(11) -0.0071(9) -0.0059(9) -0.0015(9)
C30 0.0772(18) 0.0357(12) 0.0453(13) -0.0077(10) -0.0188(12) 0.0019(11)
C31 0.0659(15) 0.0293(10) 0.0373(11) -0.0041(9) -0.0098(10) -0.0023(10)
C32 0.0482(13) 0.0375(11) 0.0425(12) -0.0058(9) -0.0099(10) -0.0051(9)
C33 0.0479(12) 0.0302(10) 0.0377(11) -0.0051(8) -0.0062(9) -0.0033(9)
C34 0.0575(14) 0.0426(12) 0.0450(12) -0.0091(10) -0.0061(11) -0.0143(11)
C35 0.0512(14) 0.0614(15) 0.0527(14) -0.0087(12) 0.0006(11) -0.0177(12)
C36 0.0571(15) 0.0492(13) 0.0406(12) -0.0083(10) 0.0010(11) -0.0036(11)
C37 0.0485(13) 0.0406(12) 0.0431(12) -0.0078(9) -0.0076(10) 0.0031(10)
C38 0.0392(11) 0.0410(11) 0.0353(10) -0.0079(9) 0.0006(9) 0.0006(9)
C39 0.0501(13) 0.0450(12) 0.0503(13) -0.0184(10) 0.0009(11) -0.0080(10)
C40 0.0532(14) 0.0593(15) 0.0542(14) -0.0213(12) -0.0132(11) -0.0085(12)
C41 0.0423(12) 0.0549(14) 0.0443(12) -0.0114(10) -0.0097(10) -0.0028(10)
C42 0.0327(10) 0.0420(11) 0.0390(11) -0.0086(9) -0.0026(8) -0.0010(9)
C43 0.0375(11) 0.0417(11) 0.0380(11) -0.0109(9) -0.0040(9) -0.0005(9)
C44 0.0398(12) 0.0443(12) 0.0393(11) -0.0073(9) -0.0072(9) -0.0014(9)
C45 0.0379(11) 0.0450(12) 0.0353(10) -0.0119(9) -0.0146(9) 0.0041(9)
C46 0.0397(11) 0.0423(11) 0.0323(10) -0.0151(9) -0.0114(9) 0.0045(9)
C47 0.0312(10) 0.0412(10) 0.0266(9) -0.0128(8) -0.0085(7) -0.0034(8)
C48 0.0330(10) 0.0483(12) 0.0268(9) -0.0125(8) -0.0063(8) -0.0002(9)
C49 0.0306(10) 0.0358(10) 0.0251(9) -0.0076(7) -0.0104(7) -0.0042(8)
C50 0.0294(9) 0.0398(10) 0.0265(9) -0.0098(8) -0.0071(7) -0.0029(8)
C51 0.0335(10) 0.0378(10) 0.0242(9) -0.0084(8) -0.0078(7) -0.0042(8)
C52 0.0340(11) 0.0580(13) 0.0315(10) -0.0105(9) -0.0143(8) -0.0004(9)
C53 0.0400(11) 0.0623(14) 0.0340(11) -0.0146(10) -0.0124(9) -0.0138(10)
C54 0.0469(12) 0.0589(14) 0.0320(10) -0.0156(10) -0.0165(9) -0.0107(10)
C55 0.0393(11) 0.0444(11) 0.0310(10) -0.0139(8) -0.0134(8) -0.0061(9)
C56 0.0434(12) 0.0427(11) 0.0366(11) -0.0113(9) -0.0114(9) -0.0134(9)
C57 0.0362(10) 0.0410(11) 0.0273(9) -0.0105(8) -0.0069(8) -0.0104(8)
C58 0.0368(11) 0.0429(11) 0.0314(10) -0.0082(8) -0.0111(8) -0.0044(9)
C59 0.0396(10) 0.0297(9) 0.0236(9) -0.0056(7) -0.0075(8) -0.0039(8)
C60 0.0335(10) 0.0304(9) 0.0254(9) -0.0064(7) -0.0062(7) -0.0025(8)
C61 0.0368(10) 0.0296(9) 0.0260(9) -0.0051(7) -0.0107(8) 0.0001(8)
C62 0.0412(11) 0.0448(11) 0.0257(9) -0.0104(8) -0.0050(8) 0.0013(9)
C63 0.0445(12) 0.0437(11) 0.0272(9) -0.0144(8) -0.0119(9) 0.0053(9)
C64 0.0351(11) 0.0456(12) 0.0327(10) -0.0169(9) -0.0060(8) 0.0003(9)
C65 0.0370(11) 0.0498(12) 0.0339(10) -0.0146(9) -0.0107(9) 0.0006(9)
C66 0.0347(10) 0.0474(12) 0.0292(10) -0.0124(8) -0.0089(8) -0.0063(9)

loop_
_atom_type_symbol
_atom_type_description
_atom_type_scat_dispersion_real
_atom_type_scat_dispersion_imag
_atom_type_scat_source
C C 0.0181 0.0091 'International Tables Vol C Tables 4.2.6.8 and 6.1.1.4'
H H 0.0000 0.0000 'International Tables Vol C Tables 4.2.6.8 and 6.1.1.4'
N N 0.0311 0.0180 'International Tables Vol C Tables 4.2.6.8 and 6.1.1.4'
O O 0.0492 0.0322 'International Tables Vol C Tables 4.2.6.8 and 6.1.1.4'
Zn Zn -1.5491 0.6778 'International Tables Vol C Tables 4.2.6.8 and 6.1.1.4'

loop_
_geom_angle_atom_site_label_1
_geom_angle_atom_site_label_2
_geom_angle_atom_site_label_3
_geom_angle
_geom_angle_site_symmetry_1
_geom_angle_site_symmetry_3
O2 Zn1 N5 94.83(6) . .
O2 Zn1 N6 113.16(6) . .
O7 Zn1 O2 111.72(6) . .
O7 Zn1 N5 124.57(6) . .
O7 Zn1 N6 106.03(6) . .
N5 Zn1 N6 106.38(6) . .
O6 Zn2 N1 119.65(7) 1_556 1_556
O6 Zn2 N10 93.36(6) 1_556 .
O12 Zn2 O6 110.66(7) . 1_556
O12 Zn2 N1 103.80(7) . 1_556
O12 Zn2 N10 119.59(7) . .
N1 Zn2 N10 110.60(7) 1_556 .
C1 O2 Zn1 108.72(12) . .
C6 O3 C8 117.60(16) . .
C16 O4 C15 118.14(16) . .
C22 O6 Zn2 112.33(13) . 1_554
C23 O7 Zn1 113.11(14) . .
C28 O9 C30 117.45(17) . .
C38 O10 C37 117.95(17) . .
C44 O12 Zn2 114.89(14) . .
C54 N1 Zn2 128.91(13) . 1_554
C66 N1 Zn2 122.42(14) . 1_554
C66 N1 C54 106.02(17) . .
C53 N2 C51 126.07(17) . .
C66 N2 C51 126.57(16) . .
C66 N2 C53 107.27(16) . .
C48 N3 C52 117.36(17) . .
C46 N4 C49 125.78(16) . .
C47 N4 C46 107.51(15) . .
C47 N4 C49 126.69(16) . .
C45 N5 Zn1 122.18(12) . .
C47 N5 Zn1 131.52(14) . .
C47 N5 C45 106.26(15) . .
C55 N6 Zn1 131.73(12) . .
C57 N6 Zn1 120.94(14) . .
C57 N6 C55 106.09(16) . .
C56 N7 C59 126.51(17) . .
C57 N7 C56 107.49(16) . .
C57 N7 C59 125.64(16) . .
C62 N8 C58 117.53(18) . .
C63 N9 C61 126.23(17) . .
C63 N9 C64 107.11(16) . .
C64 N9 C61 126.61(16) . .
C63 N10 Zn2 131.33(14) . .
C63 N10 C65 106.32(16) . .
C65 N10 Zn2 122.30(13) . .
O1 C1 O2 123.53(18) . .
O1 C1 C2 119.45(17) . .
O2 C1 C2 117.02(17) . .
C3 C2 C1 119.48(18) . .
C3 C2 C7 120.61(19) . .
C7 C2 C1 119.91(17) . .
C4 C3 C2 119.7(2) . .
C5 C4 C3 120.2(2) . .
C4 C5 C6 120.2(2) . .
O3 C6 C5 114.92(18) . .
O3 C6 C7 124.57(18) . .
C7 C6 C5 120.5(2) . .
C6 C7 C2 118.72(18) . .
O3 C8 C9 108.00(17) . .
C10 C9 C8 121.3(2) . .
C10 C9 C14 119.7(2) . .
C14 C9 C8 118.98(19) . .
C9 C10 C11 119.8(2) . .
C12 C11 C10 120.5(2) . .
C11 C12 C13 120.2(2) . .
C12 C13 C15 118.4(2) . .
C14 C13 C12 119.0(2) . .
C14 C13 C15 122.58(19) . .
C13 C14 C9 120.76(19) . .
O4 C15 C13 108.19(17) . .
O4 C16 C17 115.28(18) . .
O4 C16 C21 124.84(19) . .
C21 C16 C17 119.9(2) . .
C18 C17 C16 120.26(19) . .
C17 C18 C19 119.77(19) . .
C17 C18 C22 119.37(18) . .
C19 C18 C22 120.85(18) . .
C20 C19 C18 119.4(2) . .
C21 C20 C19 121.3(2) . .
C20 C21 C16 119.3(2) . .
O5 C22 O6 123.66(19) . .
O5 C22 C18 120.43(18) . .
O6 C22 C18 115.91(18) . .
O7 C23 C24 116.28(18) . .
O8 C23 O7 123.8(2) . .
O8 C23 C24 119.9(2) . .
C25 C24 C23 119.5(2) . .
C25 C24 C29 120.2(2) . .
C29 C24 C23 120.29(19) . .
C26 C25 C24 119.4(2) . .
C27 C26 C25 121.1(2) . .
C26 C27 C28 119.7(2) . .
O9 C28 C27 115.1(2) . .
O9 C28 C29 125.0(2) . .
C29 C28 C27 119.9(2) . .
C24 C29 C28 119.7(2) . .
O9 C30 C31 109.39(18) . .
C32 C31 C30 121.1(2) . .
C36 C31 C30 120.3(2) . .
C36 C31 C32 118.6(2) . .
C33 C32 C31 121.4(2) . .
C32 C33 C37 120.5(2) . .
C34 C33 C32 118.8(2) . .
C34 C33 C37 120.7(2) . .
C35 C34 C33 120.5(2) . .
C34 C35 C36 120.2(2) . .
C31 C36 C35 120.6(2) . .
O10 C37 C33 113.01(19) . .
O10 C38 C39 114.8(2) . .
O10 C38 C43 124.4(2) . .
C43 C38 C39 120.8(2) . .
C40 C39 C38 119.2(2) . .
C39 C40 C41 121.0(2) . .
C42 C41 C40 119.5(2) . .
C41 C42 C43 120.0(2) . .
C41 C42 C44 121.3(2) . .
C43 C42 C44 118.69(19) . .
C38 C43 C42 119.4(2) . .
O11 C44 O12 124.5(2) . .
O11 C44 C42 121.1(2) . .
O12 C44 C42 114.34(19) . .
C46 C45 N5 109.63(17) . .
C45 C46 N4 106.09(17) . .
N5 C47 N4 110.50(17) . .
N3 C48 C49 122.86(17) . .
C48 C49 N4 119.45(16) . .
C48 C49 C50 119.97(17) . .
C50 C49 N4 120.55(17) . .
C51 C50 C49 116.83(17) . .
C50 C51 N2 120.52(17) . .
C52 C51 N2 119.53(17) . .
C52 C51 C50 119.94(17) . .
N3 C52 C51 123.03(18) . .
C54 C53 N2 105.98(19) . .
C53 C54 N1 109.89(17) . .
C56 C55 N6 109.94(17) . .
C55 C56 N7 105.74(18) . .
N6 C57 N7 110.74(17) . .
N8 C58 C59 122.13(18) . .
C58 C59 N7 118.97(17) . .
C60 C59 N7 120.29(17) . .
C60 C59 C58 120.67(17) . .
C59 C60 C61 116.74(18) . .
C60 C61 N9 121.46(17) . .
C62 C61 N9 118.92(16) . .
C62 C61 C60 119.58(17) . .
N8 C62 C61 123.29(18) . .
N10 C63 N9 110.89(18) . .
C65 C64 N9 106.19(17) . .
C64 C65 N10 109.49(18) . .
N1 C66 N2 110.84(17) . .

loop_
_geom_bond_atom_site_label_1
_geom_bond_atom_site_label_2
_geom_bond_distance
_geom_bond_site_symmetry_2
Zn1 O2 1.9764(14) .
Zn1 O7 1.9541(14) .
Zn1 N5 2.0273(15) .
Zn1 N6 2.0377(17) .
Zn2 O6 1.9571(15) 1_556
Zn2 O12 1.9351(15) .
Zn2 N1 2.0200(17) 1_556
Zn2 N10 2.0284(15) .
O1 C1 1.238(2) .
O2 C1 1.279(2) .
O3 C6 1.367(3) .
O3 C8 1.419(3) .
O4 C15 1.427(2) .
O4 C16 1.371(3) .
O5 C22 1.233(2) .
O6 Zn2 1.9571(15) 1_554
O6 C22 1.278(2) .
O7 C23 1.274(3) .
O8 C23 1.224(3) .
O9 C28 1.371(3) .
O9 C30 1.429(3) .
O10 C37 1.422(3) .
O10 C38 1.380(3) .
O11 C44 1.229(3) .
O12 C44 1.286(3) .
N1 Zn2 2.0200(17) 1_554
N1 C54 1.371(3) .
N1 C66 1.317(2) .
N2 C51 1.430(2) .
N2 C53 1.377(2) .
N2 C66 1.347(3) .
N3 C48 1.333(3) .
N3 C52 1.335(3) .
N4 C46 1.376(3) .
N4 C47 1.352(2) .
N4 C49 1.428(2) .
N5 C45 1.379(3) .
N5 C47 1.316(2) .
N6 C55 1.376(3) .
N6 C57 1.318(2) .
N7 C56 1.384(2) .
N7 C57 1.345(3) .
N7 C59 1.434(2) .
N8 C58 1.340(3) .
N8 C62 1.331(3) .
N9 C61 1.421(2) .
N9 C63 1.355(2) .
N9 C64 1.381(3) .
N10 C63 1.310(3) .
N10 C65 1.384(3) .
C1 C2 1.501(3) .
C2 C3 1.386(3) .
C2 C7 1.396(3) .
C3 C4 1.384(3) .
C4 C5 1.375(3) .
C5 C6 1.388(3) .
C6 C7 1.387(3) .
C8 C9 1.507(3) .
C9 C10 1.381(3) .
C9 C14 1.390(3) .
C10 C11 1.385(4) .
C11 C12 1.381(4) .
C12 C13 1.389(3) .
C13 C14 1.388(3) .
C13 C15 1.504(3) .
C16 C17 1.393(3) .
C16 C21 1.387(3) .
C17 C18 1.386(3) .
C18 C19 1.391(3) .
C18 C22 1.503(3) .
C19 C20 1.382(3) .
C20 C21 1.381(3) .
C23 C24 1.512(3) .
C24 C25 1.387(3) .
C24 C29 1.388(3) .
C25 C26 1.387(4) .
C26 C27 1.370(4) .
C27 C28 1.393(3) .
C28 C29 1.393(3) .
C30 C31 1.496(3) .
C31 C32 1.391(3) .
C31 C36 1.383(4) .
C32 C33 1.387(3) .
C33 C34 1.384(3) .
C33 C37 1.511(3) .
C34 C35 1.379(3) .
C35 C36 1.383(4) .
C38 C39 1.387(3) .
C38 C43 1.383(3) .
C39 C40 1.379(4) .
C40 C41 1.388(3) .
C41 C42 1.385(3) .
C42 C43 1.400(3) .
C42 C44 1.501(3) .
C45 C46 1.348(3) .
C48 C49 1.383(3) .
C49 C50 1.385(3) .
C50 C51 1.383(3) .
C51 C52 1.380(3) .
C53 C54 1.348(3) .
C55 C56 1.347(3) .
C58 C59 1.382(3) .
C59 C60 1.379(3) .
C60 C61 1.387(3) .
C61 C62 1.382(3) .
C64 C65 1.348(3) .
